data_7718465
loop_
_publ_author_name
'Camy, Aur&#xe8;le'
'Martins-Bessa, David'
'Vendier, Laure'
'Fern&#xe1;ndez, Israel'
'Bontemps, S&#xe9;bastien'

_publ_section_title
;
 &#x3c3;-BH activation of NHC &#x2192; BH<sub>3</sub> fragments in
 dinuclear Cu complexes.
;
_journal_issue 18
_journal_name_full 'Dalton transactions (Cambridge, England : 2003)'
_journal_page_first 7333
_journal_page_last 7339
_journal_paper_doi 10.1039/d5dt00586h
_journal_volume 54
_journal_year 2025
_chemical_formula_moiety 'C31 H56 B Cu2 N5 P2, 2(B F4), C H2 Cl2'
_chemical_formula_sum 'C32 H58 B3 Cl2 Cu2 F8 N5 P2'
_chemical_formula_weight 957.18
_space_group_crystal_system triclinic
_space_group_IT_number 2
_space_group_name_Hall '-P 1'
_space_group_name_H-M_alt 'P -1'
_atom_sites_solution_hydrogens mixed
_audit_creation_method SHELXL-2018/3
_audit_update_record
;
2025-03-10 deposited with the CCDC.	2025-04-01 downloaded from the CCDC.
;
_cell_angle_alpha 75.201(3)
_cell_angle_beta 85.773(3)
_cell_angle_gamma 72.282(3)
_cell_formula_units_Z 2
_cell_length_a 11.5023(12)
_cell_length_b 13.1058(13)
_cell_length_c 16.0684(17)
_cell_measurement_reflns_used 9964
_cell_measurement_temperature 100(2)
_cell_measurement_theta_max 24.44
_cell_measurement_theta_min 2.27
_cell_volume 2230.8(4)
_computing_structure_refinement 'SHELXL-2018/3 (Sheldrick, 2018)'
_diffrn_ambient_temperature 100(2)
_diffrn_measured_fraction_theta_full 0.997
_diffrn_measured_fraction_theta_max 0.992
_diffrn_measurement_device_type 'Bruker Kappa APEX II'
_diffrn_measurement_method \w-\f
_diffrn_radiation_monochromator graphite
_diffrn_radiation_type MoK\a
_diffrn_radiation_wavelength 0.71073
_diffrn_reflns_av_R_equivalents 0.0663
_diffrn_reflns_av_unetI/netI 0.0480
_diffrn_reflns_Laue_measured_fraction_full 0.997
_diffrn_reflns_Laue_measured_fraction_max 0.992
_diffrn_reflns_limit_h_max 13
_diffrn_reflns_limit_h_min -13
_diffrn_reflns_limit_k_max 15
_diffrn_reflns_limit_k_min -15
_diffrn_reflns_limit_l_max 19
_diffrn_reflns_limit_l_min -19
_diffrn_reflns_number 48972
_diffrn_reflns_point_group_measured_fraction_full 0.997
_diffrn_reflns_point_group_measured_fraction_max 0.992
_diffrn_reflns_theta_full 25.242
_diffrn_reflns_theta_max 25.428
_diffrn_reflns_theta_min 1.683
_diffrn_standards_decay_% 0
_diffrn_standards_interval_count 0
_diffrn_standards_interval_time 0
_diffrn_standards_number 0
_exptl_absorpt_coefficient_mu 1.208
_exptl_absorpt_correction_T_max 0.7452
_exptl_absorpt_correction_T_min 0.6813
_exptl_absorpt_correction_type multi-scan
_exptl_absorpt_process_details
;
        [c.f. r.h. blessing, acta cryst. (1995), a51, 33-38]
;
_exptl_crystal_colour colourless
_exptl_crystal_density_diffrn 1.425
_exptl_crystal_description platelet
_exptl_crystal_F_000 988
_exptl_crystal_size_max 0.120
_exptl_crystal_size_mid 0.07
_exptl_crystal_size_min 0.02
_refine_diff_density_max 1.283
_refine_diff_density_min -0.937
_refine_diff_density_rms 0.119
_refine_ls_extinction_method none
_refine_ls_goodness_of_fit_ref 1.117
_refine_ls_hydrogen_treatment mixed
_refine_ls_matrix_type full
_refine_ls_number_parameters 511
_refine_ls_number_reflns 8170
_refine_ls_number_restraints 0
_refine_ls_restrained_S_all 1.117
_refine_ls_R_factor_all 0.0811
_refine_ls_R_factor_gt 0.0610
_refine_ls_shift/su_max 0.006
_refine_ls_shift/su_mean 0.000
_refine_ls_structure_factor_coef Fsqd
_refine_ls_weighting_details 'w=1/[\s^2^(Fo^2^)+(0.0392P)^2^+17.2233P] where P=(Fo^2^+2Fc^2^)/3'
_refine_ls_weighting_scheme calc
_refine_ls_wR_factor_gt 0.1543
_refine_ls_wR_factor_ref 0.1641
_reflns_Friedel_coverage 0.000
_reflns_number_gt 6417
_reflns_number_total 8170
_reflns_threshold_expression 'I > 2\s(I)'
_cod_data_source_file d5dt00586h3.cif
_cod_data_source_block ACN250522
_cod_depositor_comments 'Adding full bibliography for 7718464--7718466.cif.'
_cod_database_code 7718465
_shelx_shelxl_version_number 2018/3
_shelx_space_group_comment
;
The symmetry employed for this shelxl refinement is uniquely defined
by the following loop, which should always be used as a source of
symmetry information in preference to the above space-group names.
They are only intended as comments.
;

loop_
_space_group_symop_operation_xyz
'x, y, z'
'-x, -y, -z'

loop_
_atom_site_label
_atom_site_type_symbol
_atom_site_fract_x
_atom_site_fract_y
_atom_site_fract_z
_atom_site_U_iso_or_equiv
_atom_site_adp_type
_atom_site_occupancy
_atom_site_site_symmetry_order
_atom_site_calc_flag
_atom_site_refinement_flags_posn
_atom_site_refinement_flags_adp
_atom_site_refinement_flags_occupancy
_atom_site_disorder_assembly
_atom_site_disorder_group
C1 C 0.2149(5) 0.6287(4) 0.3225(3) 0.0163(11) Uani 1 1 d . . . . .
C3 C 0.0798(5) 0.8258(4) 0.2997(4) 0.0169(11) Uani 1 1 d . . . . .
H3A H 0.061075 0.823605 0.361107 0.020 Uiso 1 1 calc R U . . .
H3B H 0.003392 0.867786 0.266712 0.020 Uiso 1 1 calc R U . . .
C4 C 0.2937(5) 0.4258(4) 0.3285(3) 0.0169(11) Uani 1 1 d . . . . .
H4A H 0.256938 0.372272 0.315701 0.020 Uiso 1 1 calc R U . . .
H4B H 0.307476 0.405538 0.391482 0.020 Uiso 1 1 calc R U . . .
C5 C 0.7286(5) 0.5449(5) 0.3789(4) 0.0220(12) Uani 1 1 d . . . . .
C6 C 0.8197(6) 0.5535(6) 0.4332(4) 0.0308(14) Uani 1 1 d . . . . .
H6A H 0.889799 0.565696 0.397996 0.046 Uiso 1 1 calc R U . . .
H6B H 0.846543 0.484974 0.478330 0.046 Uiso 1 1 calc R U . . .
H6C H 0.783881 0.615666 0.459608 0.046 Uiso 1 1 calc R U . . .
C7 C 0.5439(5) 0.7319(5) 0.1032(4) 0.0240(13) Uani 1 1 d . . . . .
C8 C 0.5611(6) 0.8211(5) 0.0333(4) 0.0311(15) Uani 1 1 d . . . . .
H8A H 0.495654 0.843317 -0.009269 0.047 Uiso 1 1 calc R U . . .
H8B H 0.640134 0.795949 0.005909 0.047 Uiso 1 1 calc R U . . .
H8C H 0.559274 0.884239 0.055967 0.047 Uiso 1 1 calc R U . . .
C9B C 0.5984(5) 0.8477(5) 0.3651(4) 0.0232(13) Uani 1 1 d . . . . .
C10 C 0.7017(6) 0.8780(6) 0.3875(4) 0.0318(15) Uani 1 1 d . . . . .
H10A H 0.700022 0.874210 0.449228 0.048 Uiso 1 1 calc R U . . .
H10B H 0.696767 0.953385 0.354793 0.048 Uiso 1 1 calc R U . . .
H10C H 0.777921 0.826714 0.373421 0.048 Uiso 1 1 calc R U . . .
C11 C 0.4206(5) 0.3902(5) 0.1655(4) 0.0209(12) Uani 1 1 d . . . . .
C12 C 0.5399(5) 0.3818(5) 0.1142(4) 0.0227(13) Uani 1 1 d . . . . .
H12A H 0.524885 0.383812 0.054490 0.034 Uiso 1 1 calc R U . . .
H12B H 0.601336 0.312270 0.140068 0.034 Uiso 1 1 calc R U . . .
H12C H 0.569640 0.444048 0.115364 0.034 Uiso 1 1 calc R U . . .
C13 C 0.3751(6) 0.2912(5) 0.1664(4) 0.0287(14) Uani 1 1 d . . . . .
H13A H 0.351651 0.295387 0.107988 0.043 Uiso 1 1 calc R U . . .
H13B H 0.304328 0.292702 0.204484 0.043 Uiso 1 1 calc R U . . .
H13C H 0.440401 0.222429 0.187452 0.043 Uiso 1 1 calc R U . . .
C14 C 0.3246(5) 0.4972(5) 0.1202(4) 0.0233(13) Uani 1 1 d . . . . .
H14A H 0.347193 0.561232 0.126363 0.035 Uiso 1 1 calc R U . . .
H14B H 0.244535 0.498931 0.146331 0.035 Uiso 1 1 calc R U . . .
H14C H 0.320918 0.499634 0.058922 0.035 Uiso 1 1 calc R U . . .
C15 C 0.5328(5) 0.2750(4) 0.3502(4) 0.0187(12) Uani 1 1 d . . . . .
C16 C 0.6576(5) 0.2299(5) 0.3112(4) 0.0279(14) Uani 1 1 d . . . . .
H16A H 0.708820 0.168615 0.354344 0.042 Uiso 1 1 calc R U . . .
H16B H 0.696824 0.288655 0.293016 0.042 Uiso 1 1 calc R U . . .
H16C H 0.646910 0.203430 0.261303 0.042 Uiso 1 1 calc R U . . .
C17 C 0.5563(6) 0.3059(5) 0.4325(4) 0.0272(14) Uani 1 1 d . . . . .
H17A H 0.608297 0.240587 0.471944 0.041 Uiso 1 1 calc R U . . .
H17B H 0.478347 0.333072 0.460435 0.041 Uiso 1 1 calc R U . . .
H17C H 0.597094 0.363799 0.417285 0.041 Uiso 1 1 calc R U . . .
C18 C 0.4696(5) 0.1849(5) 0.3742(4) 0.0265(13) Uani 1 1 d . . . . .
H18A H 0.461097 0.160334 0.322810 0.040 Uiso 1 1 calc R U . . .
H18B H 0.388585 0.214112 0.397538 0.040 Uiso 1 1 calc R U . . .
H18C H 0.518360 0.122205 0.417577 0.040 Uiso 1 1 calc R U . . .
C19 C 0.1784(5) 0.9515(5) 0.1457(4) 0.0224(12) Uani 1 1 d . . . . .
C20 C 0.1969(6) 0.8477(5) 0.1115(4) 0.0254(13) Uani 1 1 d . . . . .
H20A H 0.125490 0.820751 0.125712 0.038 Uiso 1 1 calc R U . . .
H20B H 0.269862 0.790043 0.138216 0.038 Uiso 1 1 calc R U . . .
H20C H 0.207245 0.866466 0.048888 0.038 Uiso 1 1 calc R U . . .
C21 C 0.2853(6) 0.9993(5) 0.1128(4) 0.0303(15) Uani 1 1 d . . . . .
H21A H 0.288239 1.014853 0.049782 0.046 Uiso 1 1 calc R U . . .
H21B H 0.362226 0.945510 0.136809 0.046 Uiso 1 1 calc R U . . .
H21C H 0.273274 1.067763 0.130808 0.046 Uiso 1 1 calc R U . . .
C22 C 0.0584(6) 1.0363(5) 0.1106(4) 0.0293(14) Uani 1 1 d . . . . .
H22A H 0.045756 1.102247 0.132340 0.044 Uiso 1 1 calc R U . . .
H22B H -0.008912 1.004647 0.129219 0.044 Uiso 1 1 calc R U . . .
H22C H 0.061268 1.056667 0.047527 0.044 Uiso 1 1 calc R U . . .
C23 C 0.1291(5) 1.0168(5) 0.3229(4) 0.0207(12) Uani 1 1 d . . . . .
C24 C 0.1733(6) 0.9649(5) 0.4169(4) 0.0275(14) Uani 1 1 d . . . . .
H24A H 0.142208 1.019798 0.450972 0.041 Uiso 1 1 calc R U . . .
H24B H 0.262773 0.940890 0.418494 0.041 Uiso 1 1 calc R U . . .
H24C H 0.143156 0.901165 0.440930 0.041 Uiso 1 1 calc R U . . .
C25 C 0.1869(6) 1.1105(5) 0.2851(4) 0.0276(14) Uani 1 1 d . . . . .
H25A H 0.152711 1.150417 0.227687 0.041 Uiso 1 1 calc R U . . .
H25B H 0.275423 1.079052 0.280775 0.041 Uiso 1 1 calc R U . . .
H25C H 0.169258 1.161569 0.322678 0.041 Uiso 1 1 calc R U . . .
C26 C -0.0101(5) 1.0641(5) 0.3210(4) 0.0253(13) Uani 1 1 d . . . . .
H26A H -0.034615 1.123758 0.350946 0.038 Uiso 1 1 calc R U . . .
H26B H -0.046428 1.005613 0.349670 0.038 Uiso 1 1 calc R U . . .
H26C H -0.038469 1.093206 0.261120 0.038 Uiso 1 1 calc R U . . .
C27 C 0.0915(5) 0.5582(5) 0.2665(3) 0.0178(11) Uani 1 1 d . . . . .
C28 C 0.0357(5) 0.4901(5) 0.2420(4) 0.0214(12) Uani 1 1 d . . . . .
H28 H 0.073762 0.412898 0.250557 0.026 Uiso 1 1 calc R U . . .
C29 C -0.0791(5) 0.5415(5) 0.2041(4) 0.0242(13) Uani 1 1 d . . . . .
H29 H -0.120737 0.498473 0.185847 0.029 Uiso 1 1 calc R U . . .
C30 C -0.1346(5) 0.6551(5) 0.1923(4) 0.0271(14) Uani 1 1 d . . . . .
H30 H -0.213197 0.687070 0.166353 0.033 Uiso 1 1 calc R U . . .
C31 C -0.0789(5) 0.7224(5) 0.2172(4) 0.0205(12) Uani 1 1 d . . . . .
H31 H -0.116816 0.799659 0.208759 0.025 Uiso 1 1 calc R U . . .
C32 C 0.0361(5) 0.6707(5) 0.2554(3) 0.0186(12) Uani 1 1 d . . . . .
C100 C 0.0267(6) 0.6608(6) -0.0003(4) 0.0351(16) Uani 1 1 d . . . . .
H10D H 0.004511 0.726672 0.023668 0.042 Uiso 1 1 calc R U . . .
H10E H 0.058132 0.594680 0.047476 0.042 Uiso 1 1 calc R U . . .
N1 N 0.2042(4) 0.5354(4) 0.3058(3) 0.0158(9) Uani 1 1 d . . . . .
N2 N 0.1149(4) 0.7114(3) 0.2897(3) 0.0142(9) Uani 1 1 d . . . . .
N3 N 0.6567(4) 0.5411(4) 0.3363(3) 0.0247(11) Uani 1 1 d . . . . .
N4 N 0.5304(4) 0.6626(4) 0.1592(3) 0.0241(11) Uani 1 1 d . . . . .
N5 N 0.5165(5) 0.8237(4) 0.3497(3) 0.0269(11) Uani 1 1 d . . . . .
B2 B 0.6915(7) 1.0168(7) 0.1524(5) 0.0357(18) Uani 1 1 d . . . . .
B3 B -0.0335(6) 0.7247(6) 0.5263(5) 0.0256(15) Uani 1 1 d . . . . .
F1 F -0.1423(4) 0.7097(3) 0.5613(2) 0.0396(10) Uani 1 1 d . . . . .
F2 F -0.0511(4) 0.8357(3) 0.4882(2) 0.0342(9) Uani 1 1 d . . . . .
F3 F 0.0021(3) 0.6662(3) 0.4618(2) 0.0254(8) Uani 1 1 d . . . . .
F4 F 0.0550(4) 0.6860(3) 0.5898(3) 0.0438(10) Uani 1 1 d . . . . .
F5 F 0.7114(9) 0.9346(5) 0.1140(5) 0.151(4) Uani 1 1 d . . . . .
F6 F 0.5850(4) 1.0294(5) 0.2043(4) 0.095(2) Uani 1 1 d . . . . .
F7 F 0.7895(3) 0.9941(3) 0.2072(2) 0.0345(9) Uani 1 1 d . . . . .
F8 F 0.6757(4) 1.1151(4) 0.0932(3) 0.0560(12) Uani 1 1 d . . . . .
P1 P 0.44520(12) 0.40792(12) 0.27479(9) 0.0149(3) Uani 1 1 d . . . . .
P2 P 0.19201(13) 0.90354(12) 0.26524(9) 0.0173(3) Uani 1 1 d . . . . .
Cl1 Cl -0.10465(15) 0.65183(15) -0.04526(11) 0.0375(4) Uani 1 1 d . . . . .
Cl2 Cl 0.14098(16) 0.66990(16) -0.07773(13) 0.0498(5) Uani 1 1 d . . . . .
Cu1 Cu 0.51999(6) 0.54685(6) 0.26570(4) 0.01977(18) Uani 1 1 d . . . . .
Cu2 Cu 0.37079(6) 0.79574(6) 0.32212(5) 0.02110(18) Uani 1 1 d . . . . .
B1 B 0.3281(6) 0.6331(5) 0.3722(4) 0.0201(13) Uani 1 1 d . . . . .
H102 H 0.300(5) 0.700(5) 0.408(4) 0.024 Uiso 1 1 d . U . . .
H100 H 0.370(6) 0.554(5) 0.418(4) 0.024 Uiso 1 1 d . U . . .
H101 H 0.406(5) 0.653(5) 0.313(4) 0.024 Uiso 1 1 d . U . . .

loop_
_atom_site_aniso_label
_atom_site_aniso_U_11
_atom_site_aniso_U_22
_atom_site_aniso_U_33
_atom_site_aniso_U_23
_atom_site_aniso_U_13
_atom_site_aniso_U_12
C1 0.018(3) 0.016(3) 0.014(3) -0.005(2) 0.006(2) -0.004(2)
C3 0.016(3) 0.017(3) 0.020(3) -0.008(2) 0.005(2) -0.006(2)
C4 0.017(3) 0.016(3) 0.017(3) -0.002(2) 0.002(2) -0.006(2)
C5 0.020(3) 0.021(3) 0.026(3) -0.005(2) 0.003(3) -0.008(2)
C6 0.030(3) 0.034(4) 0.029(3) -0.007(3) -0.002(3) -0.011(3)
C7 0.023(3) 0.027(3) 0.024(3) -0.007(3) 0.001(2) -0.009(3)
C8 0.032(3) 0.033(4) 0.029(3) -0.004(3) 0.011(3) -0.017(3)
C9B 0.020(3) 0.024(3) 0.024(3) -0.002(2) 0.001(2) -0.008(3)
C10 0.028(3) 0.036(4) 0.034(4) 0.000(3) -0.005(3) -0.019(3)
C11 0.022(3) 0.024(3) 0.017(3) -0.003(2) 0.000(2) -0.008(2)
C12 0.018(3) 0.033(3) 0.022(3) -0.014(3) 0.006(2) -0.010(3)
C13 0.027(3) 0.039(4) 0.025(3) -0.011(3) 0.001(3) -0.015(3)
C14 0.016(3) 0.036(3) 0.016(3) -0.007(3) 0.003(2) -0.006(3)
C15 0.018(3) 0.016(3) 0.019(3) -0.004(2) 0.001(2) -0.002(2)
C16 0.015(3) 0.028(3) 0.037(4) -0.008(3) -0.001(3) 0.000(2)
C17 0.029(3) 0.028(3) 0.019(3) 0.002(3) -0.008(3) -0.005(3)
C18 0.023(3) 0.021(3) 0.028(3) 0.004(3) -0.001(3) -0.003(3)
C19 0.025(3) 0.024(3) 0.018(3) -0.005(2) 0.009(2) -0.009(3)
C20 0.025(3) 0.028(3) 0.025(3) -0.010(3) 0.011(3) -0.010(3)
C21 0.035(4) 0.033(4) 0.026(3) -0.009(3) 0.014(3) -0.016(3)
C22 0.034(3) 0.029(3) 0.023(3) -0.003(3) -0.001(3) -0.007(3)
C23 0.020(3) 0.019(3) 0.024(3) -0.006(2) 0.003(2) -0.008(2)
C24 0.032(3) 0.028(3) 0.026(3) -0.014(3) 0.002(3) -0.009(3)
C25 0.026(3) 0.027(3) 0.036(4) -0.011(3) 0.006(3) -0.014(3)
C26 0.023(3) 0.022(3) 0.033(3) -0.012(3) 0.006(3) -0.007(3)
C27 0.014(3) 0.024(3) 0.017(3) -0.007(2) 0.008(2) -0.008(2)
C28 0.014(3) 0.023(3) 0.027(3) -0.005(2) 0.005(2) -0.008(2)
C29 0.018(3) 0.035(4) 0.026(3) -0.013(3) 0.004(2) -0.015(3)
C30 0.014(3) 0.035(4) 0.032(3) -0.009(3) 0.000(2) -0.006(3)
C31 0.017(3) 0.024(3) 0.020(3) -0.009(2) 0.007(2) -0.004(2)
C32 0.015(3) 0.021(3) 0.018(3) -0.002(2) 0.005(2) -0.006(2)
C100 0.021(3) 0.047(4) 0.035(4) 0.000(3) -0.002(3) -0.014(3)
N1 0.013(2) 0.016(2) 0.019(2) -0.0045(19) 0.0041(18) -0.0059(18)
N2 0.014(2) 0.013(2) 0.016(2) -0.0039(18) 0.0017(18) -0.0055(18)
N3 0.019(3) 0.028(3) 0.029(3) -0.005(2) 0.001(2) -0.010(2)
N4 0.023(3) 0.027(3) 0.024(3) -0.004(2) -0.002(2) -0.012(2)
N5 0.022(3) 0.026(3) 0.032(3) -0.006(2) 0.003(2) -0.007(2)
B2 0.034(4) 0.032(4) 0.038(4) -0.001(3) -0.012(3) -0.008(3)
B3 0.025(4) 0.027(4) 0.028(4) -0.008(3) 0.001(3) -0.012(3)
F1 0.039(2) 0.050(2) 0.036(2) -0.0115(19) 0.0202(18) -0.0264(19)
F2 0.046(2) 0.0221(19) 0.037(2) -0.0102(16) 0.0150(17) -0.0138(17)
F3 0.0299(18) 0.0270(18) 0.0234(18) -0.0112(15) 0.0079(14) -0.0120(15)
F4 0.045(2) 0.049(3) 0.039(2) -0.018(2) -0.0122(19) -0.008(2)
F5 0.251(10) 0.048(3) 0.143(6) -0.046(4) -0.152(7) 0.027(5)
F6 0.030(3) 0.114(5) 0.099(4) 0.050(4) -0.003(3) -0.024(3)
F7 0.0262(19) 0.043(2) 0.035(2) -0.0118(18) -0.0046(16) -0.0090(17)
F8 0.056(3) 0.047(3) 0.043(3) 0.010(2) 0.001(2) -0.001(2)
P1 0.0112(6) 0.0186(7) 0.0150(7) -0.0037(6) 0.0022(5) -0.0054(5)
P2 0.0152(7) 0.0182(7) 0.0199(7) -0.0063(6) 0.0053(6) -0.0067(6)
Cl1 0.0258(8) 0.0453(10) 0.0423(10) -0.0114(8) -0.0051(7) -0.0102(7)
Cl2 0.0268(9) 0.0507(11) 0.0581(12) 0.0046(9) 0.0085(8) -0.0085(8)
Cu1 0.0152(3) 0.0228(4) 0.0231(4) -0.0044(3) 0.0018(3) -0.0096(3)
Cu2 0.0165(3) 0.0228(4) 0.0259(4) -0.0076(3) 0.0023(3) -0.0078(3)
B1 0.024(3) 0.016(3) 0.021(3) -0.004(3) -0.002(3) -0.008(3)

loop_
_atom_type_symbol
_atom_type_description
_atom_type_scat_dispersion_real
_atom_type_scat_dispersion_imag
_atom_type_scat_source
C C 0.0033 0.0016 'International Tables Vol C Tables 4.2.6.8 and 6.1.1.4'
H H 0.0000 0.0000 'International Tables Vol C Tables 4.2.6.8 and 6.1.1.4'
N N 0.0061 0.0033 'International Tables Vol C Tables 4.2.6.8 and 6.1.1.4'
B B 0.0013 0.0007 'International Tables Vol C Tables 4.2.6.8 and 6.1.1.4'
F F 0.0171 0.0103 'International Tables Vol C Tables 4.2.6.8 and 6.1.1.4'
P P 0.1023 0.0942 'International Tables Vol C Tables 4.2.6.8 and 6.1.1.4'
Cl Cl 0.1484 0.1585 'International Tables Vol C Tables 4.2.6.8 and 6.1.1.4'
Cu Cu 0.3201 1.2651 'International Tables Vol C Tables 4.2.6.8 and 6.1.1.4'

loop_
_geom_angle_atom_site_label_1
_geom_angle_atom_site_label_2
_geom_angle_atom_site_label_3
_geom_angle
_geom_angle_site_symmetry_1
_geom_angle_site_symmetry_3
_geom_angle_publ_flag
N2 C1 N1 107.1(5) . . ?
N2 C1 B1 128.8(5) . . ?
N1 C1 B1 124.1(5) . . ?
N2 C3 P2 117.0(4) . . ?
N2 C3 H3A 108.0 . . ?
P2 C3 H3A 108.0 . . ?
N2 C3 H3B 108.0 . . ?
P2 C3 H3B 108.0 . . ?
H3A C3 H3B 107.3 . . ?
N1 C4 P1 117.4(4) . . ?
N1 C4 H4A 108.0 . . ?
P1 C4 H4A 108.0 . . ?
N1 C4 H4B 108.0 . . ?
P1 C4 H4B 108.0 . . ?
H4A C4 H4B 107.2 . . ?
N3 C5 C6 178.3(6) . . ?
C5 C6 H6A 109.5 . . ?
C5 C6 H6B 109.5 . . ?
H6A C6 H6B 109.5 . . ?
C5 C6 H6C 109.5 . . ?
H6A C6 H6C 109.5 . . ?
H6B C6 H6C 109.5 . . ?
N4 C7 C8 178.9(7) . . ?
C7 C8 H8A 109.5 . . ?
C7 C8 H8B 109.5 . . ?
H8A C8 H8B 109.5 . . ?
C7 C8 H8C 109.5 . . ?
H8A C8 H8C 109.5 . . ?
H8B C8 H8C 109.5 . . ?
N5 C9B C10 178.3(6) . . ?
C9B C10 H10A 109.5 . . ?
C9B C10 H10B 109.5 . . ?
H10A C10 H10B 109.5 . . ?
C9B C10 H10C 109.5 . . ?
H10A C10 H10C 109.5 . . ?
H10B C10 H10C 109.5 . . ?
C13 C11 C12 110.0(5) . . ?
C13 C11 C14 108.9(5) . . ?
C12 C11 C14 107.9(5) . . ?
C13 C11 P1 115.0(4) . . ?
C12 C11 P1 108.9(4) . . ?
C14 C11 P1 105.9(4) . . ?
C11 C12 H12A 109.5 . . ?
C11 C12 H12B 109.5 . . ?
H12A C12 H12B 109.5 . . ?
C11 C12 H12C 109.5 . . ?
H12A C12 H12C 109.5 . . ?
H12B C12 H12C 109.5 . . ?
C11 C13 H13A 109.5 . . ?
C11 C13 H13B 109.5 . . ?
H13A C13 H13B 109.5 . . ?
C11 C13 H13C 109.5 . . ?
H13A C13 H13C 109.5 . . ?
H13B C13 H13C 109.5 . . ?
C11 C14 H14A 109.5 . . ?
C11 C14 H14B 109.5 . . ?
H14A C14 H14B 109.5 . . ?
C11 C14 H14C 109.5 . . ?
H14A C14 H14C 109.5 . . ?
H14B C14 H14C 109.5 . . ?
C18 C15 C16 109.2(5) . . ?
C18 C15 C17 109.2(5) . . ?
C16 C15 C17 107.0(5) . . ?
C18 C15 P1 115.6(4) . . ?
C16 C15 P1 109.3(4) . . ?
C17 C15 P1 106.1(4) . . ?
C15 C16 H16A 109.5 . . ?
C15 C16 H16B 109.5 . . ?
H16A C16 H16B 109.5 . . ?
C15 C16 H16C 109.5 . . ?
H16A C16 H16C 109.5 . . ?
H16B C16 H16C 109.5 . . ?
C15 C17 H17A 109.5 . . ?
C15 C17 H17B 109.5 . . ?
H17A C17 H17B 109.5 . . ?
C15 C17 H17C 109.5 . . ?
H17A C17 H17C 109.5 . . ?
H17B C17 H17C 109.5 . . ?
C15 C18 H18A 109.5 . . ?
C15 C18 H18B 109.5 . . ?
H18A C18 H18B 109.5 . . ?
C15 C18 H18C 109.5 . . ?
H18A C18 H18C 109.5 . . ?
H18B C18 H18C 109.5 . . ?
C22 C19 C20 109.0(5) . . ?
C22 C19 C21 109.6(5) . . ?
C20 C19 C21 107.8(5) . . ?
C22 C19 P2 116.0(4) . . ?
C20 C19 P2 106.7(4) . . ?
C21 C19 P2 107.4(4) . . ?
C19 C20 H20A 109.5 . . ?
C19 C20 H20B 109.5 . . ?
H20A C20 H20B 109.5 . . ?
C19 C20 H20C 109.5 . . ?
H20A C20 H20C 109.5 . . ?
H20B C20 H20C 109.5 . . ?
C19 C21 H21A 109.5 . . ?
C19 C21 H21B 109.5 . . ?
H21A C21 H21B 109.5 . . ?
C19 C21 H21C 109.5 . . ?
H21A C21 H21C 109.5 . . ?
H21B C21 H21C 109.5 . . ?
C19 C22 H22A 109.5 . . ?
C19 C22 H22B 109.5 . . ?
H22A C22 H22B 109.5 . . ?
C19 C22 H22C 109.5 . . ?
H22A C22 H22C 109.5 . . ?
H22B C22 H22C 109.5 . . ?
C26 C23 C25 109.7(5) . . ?
C26 C23 C24 109.6(5) . . ?
C25 C23 C24 108.0(5) . . ?
C26 C23 P2 115.0(4) . . ?
C25 C23 P2 109.1(4) . . ?
C24 C23 P2 105.3(4) . . ?
C23 C24 H24A 109.5 . . ?
C23 C24 H24B 109.5 . . ?
H24A C24 H24B 109.5 . . ?
C23 C24 H24C 109.5 . . ?
H24A C24 H24C 109.5 . . ?
H24B C24 H24C 109.5 . . ?
C23 C25 H25A 109.5 . . ?
C23 C25 H25B 109.5 . . ?
H25A C25 H25B 109.5 . . ?
C23 C25 H25C 109.5 . . ?
H25A C25 H25C 109.5 . . ?
H25B C25 H25C 109.5 . . ?
C23 C26 H26A 109.5 . . ?
C23 C26 H26B 109.5 . . ?
H26A C26 H26B 109.5 . . ?
C23 C26 H26C 109.5 . . ?
H26A C26 H26C 109.5 . . ?
H26B C26 H26C 109.5 . . ?
C32 C27 C28 122.4(5) . . ?
C32 C27 N1 106.0(5) . . ?
C28 C27 N1 131.6(5) . . ?
C27 C28 C29 116.2(5) . . ?
C27 C28 H28 121.9 . . ?
C29 C28 H28 121.9 . . ?
C28 C29 C30 121.4(5) . . ?
C28 C29 H29 119.3 . . ?
C30 C29 H29 119.3 . . ?
C31 C30 C29 122.2(5) . . ?
C31 C30 H30 118.9 . . ?
C29 C30 H30 118.9 . . ?
C30 C31 C32 116.3(5) . . ?
C30 C31 H31 121.9 . . ?
C32 C31 H31 121.9 . . ?
C27 C32 N2 106.9(5) . . ?
C27 C32 C31 121.5(5) . . ?
N2 C32 C31 131.6(5) . . ?
Cl2 C100 Cl1 111.1(4) . . ?
Cl2 C100 H10D 109.4 . . ?
Cl1 C100 H10D 109.4 . . ?
Cl2 C100 H10E 109.4 . . ?
Cl1 C100 H10E 109.4 . . ?
H10D C100 H10E 108.0 . . ?
C1 N1 C27 109.8(4) . . ?
C1 N1 C4 125.8(4) . . ?
C27 N1 C4 124.3(4) . . ?
C1 N2 C32 110.1(4) . . ?
C1 N2 C3 126.8(4) . . ?
C32 N2 C3 122.3(4) . . ?
C5 N3 Cu1 174.3(5) . . ?
C7 N4 Cu1 172.8(5) . . ?
C9B N5 Cu2 175.3(5) . . ?
F5 B2 F8 110.9(7) . . ?
F5 B2 F7 108.6(6) . . ?
F8 B2 F7 111.5(6) . . ?
F5 B2 F6 113.3(8) . . ?
F8 B2 F6 106.1(6) . . ?
F7 B2 F6 106.5(6) . . ?
F4 B3 F1 109.7(5) . . ?
F4 B3 F2 111.1(5) . . ?
F1 B3 F2 109.3(5) . . ?
F4 B3 F3 109.9(5) . . ?
F1 B3 F3 108.6(5) . . ?
F2 B3 F3 108.1(5) . . ?
C4 P1 C11 105.3(3) . . ?
C4 P1 C15 98.6(2) . . ?
C11 P1 C15 112.8(3) . . ?
C4 P1 Cu1 113.44(18) . . ?
C11 P1 Cu1 111.81(18) . . ?
C15 P1 Cu1 113.89(18) . . ?
C3 P2 C19 105.7(3) . . ?
C3 P2 C23 99.5(2) . . ?
C19 P2 C23 114.1(3) . . ?
C3 P2 Cu2 107.52(18) . . ?
C19 P2 Cu2 118.42(19) . . ?
C23 P2 Cu2 109.53(19) . . ?
N3 Cu1 N4 102.6(2) . . ?
N3 Cu1 P1 124.70(15) . . ?
N4 Cu1 P1 126.33(15) . . ?
N3 Cu1 H101 93.5(18) . . ?
N4 Cu1 H101 90.7(18) . . ?
P1 Cu1 H101 108.4(18) . . ?
N5 Cu2 P2 133.72(16) . . ?
N5 Cu2 B1 124.5(2) . . ?
P2 Cu2 B1 100.50(18) . . ?
N5 Cu2 H102 119.3(18) . . ?
P2 Cu2 H102 94.0(18) . . ?
B1 Cu2 H102 29.5(18) . . ?
N5 Cu2 H101 109.9(19) . . ?
P2 Cu2 H101 113.7(19) . . ?
B1 Cu2 H101 34.7(19) . . ?
H102 Cu2 H101 64(3) . . ?
C1 B1 Cu2 111.8(4) . . ?
C1 B1 H102 111(3) . . ?
Cu2 B1 H102 58(3) . . ?
C1 B1 H100 112(3) . . ?
Cu2 B1 H100 136(3) . . ?
H102 B1 H100 108(4) . . ?
C1 B1 H101 106(3) . . ?
Cu2 B1 H101 54(3) . . ?
H102 B1 H101 110(4) . . ?
H100 B1 H101 109(4) . . ?

loop_
_geom_bond_atom_site_label_1
_geom_bond_atom_site_label_2
_geom_bond_distance
_geom_bond_site_symmetry_2
_geom_bond_publ_flag
C1 N2 1.347(7) . ?
C1 N1 1.358(7) . ?
C1 B1 1.599(8) . ?
C3 N2 1.476(7) . ?
C3 P2 1.849(5) . ?
C3 H3A 0.9900 . ?
C3 H3B 0.9900 . ?
C4 N1 1.464(7) . ?
C4 P1 1.863(5) . ?
C4 H4A 0.9900 . ?
C4 H4B 0.9900 . ?
C5 N3 1.132(7) . ?
C5 C6 1.458(8) . ?
C6 H6A 0.9800 . ?
C6 H6B 0.9800 . ?
C6 H6C 0.9800 . ?
C7 N4 1.144(7) . ?
C7 C8 1.450(8) . ?
C8 H8A 0.9800 . ?
C8 H8B 0.9800 . ?
C8 H8C 0.9800 . ?
C9B N5 1.141(8) . ?
C9B C10 1.456(8) . ?
C10 H10A 0.9800 . ?
C10 H10B 0.9800 . ?
C10 H10C 0.9800 . ?
C11 C13 1.536(8) . ?
C11 C12 1.537(8) . ?
C11 C14 1.540(8) . ?
C11 P1 1.881(6) . ?
C12 H12A 0.9800 . ?
C12 H12B 0.9800 . ?
C12 H12C 0.9800 . ?
C13 H13A 0.9800 . ?
C13 H13B 0.9800 . ?
C13 H13C 0.9800 . ?
C14 H14A 0.9800 . ?
C14 H14B 0.9800 . ?
C14 H14C 0.9800 . ?
C15 C18 1.524(8) . ?
C15 C16 1.530(8) . ?
C15 C17 1.542(8) . ?
C15 P1 1.885(6) . ?
C16 H16A 0.9800 . ?
C16 H16B 0.9800 . ?
C16 H16C 0.9800 . ?
C17 H17A 0.9800 . ?
C17 H17B 0.9800 . ?
C17 H17C 0.9800 . ?
C18 H18A 0.9800 . ?
C18 H18B 0.9800 . ?
C18 H18C 0.9800 . ?
C19 C22 1.523(8) . ?
C19 C20 1.544(8) . ?
C19 C21 1.545(8) . ?
C19 P2 1.865(6) . ?
C20 H20A 0.9800 . ?
C20 H20B 0.9800 . ?
C20 H20C 0.9800 . ?
C21 H21A 0.9800 . ?
C21 H21B 0.9800 . ?
C21 H21C 0.9800 . ?
C22 H22A 0.9800 . ?
C22 H22B 0.9800 . ?
C22 H22C 0.9800 . ?
C23 C26 1.531(8) . ?
C23 C25 1.540(8) . ?
C23 C24 1.542(8) . ?
C23 P2 1.881(6) . ?
C24 H24A 0.9800 . ?
C24 H24B 0.9800 . ?
C24 H24C 0.9800 . ?
C25 H25A 0.9800 . ?
C25 H25B 0.9800 . ?
C25 H25C 0.9800 . ?
C26 H26A 0.9800 . ?
C26 H26B 0.9800 . ?
C26 H26C 0.9800 . ?
C27 C32 1.387(8) . ?
C27 C28 1.388(8) . ?
C27 N1 1.400(7) . ?
C28 C29 1.392(8) . ?
C28 H28 0.9500 . ?
C29 C30 1.398(9) . ?
C29 H29 0.9500 . ?
C30 C31 1.383(8) . ?
C30 H30 0.9500 . ?
C31 C32 1.396(8) . ?
C31 H31 0.9500 . ?
C32 N2 1.389(7) . ?
C100 Cl2 1.752(7) . ?
C100 Cl1 1.769(6) . ?
C100 H10D 0.9900 . ?
C100 H10E 0.9900 . ?
N3 Cu1 1.978(5) . ?
N4 Cu1 1.999(5) . ?
N5 Cu2 1.926(5) . ?
B2 F5 1.326(10) . ?
B2 F8 1.361(9) . ?
B2 F7 1.394(8) . ?
B2 F6 1.421(10) . ?
B3 F4 1.381(8) . ?
B3 F1 1.382(8) . ?
B3 F2 1.384(8) . ?
B3 F3 1.409(8) . ?
P1 Cu1 2.2081(15) . ?
P2 Cu2 2.2156(16) . ?
Cu1 H101 1.88(6) . ?
Cu2 B1 2.266(6) . ?
Cu2 H102 1.93(6) . ?
Cu2 H101 1.83(6) . ?
B1 H102 1.12(6) . ?
B1 H100 1.10(6) . ?
B1 H101 1.29(6) . ?
